data_7202930
loop_
_publ_author_name
'Fabelo, Oscar'
'Pas\'an, Jorge'
'Lloret, Francesc'
'Julve, Miguel'
'Ruiz-P\'erez, Catalina'

_publ_section_title
;
 Structural versatility in cobalt(ii) complexes with
 1,2,4,5-benzenetetracarboxylic acid (H4bta) and
 4,4&#x2032;-bipyridine-N,N&#x2032;-dioxide (dpo)
;
_journal_issue 9
_journal_name_full CrystEngComm
_journal_page_first 815
_journal_paper_doi 10.1039/b706035c
_journal_volume 9
_journal_year 2007
_chemical_formula_sum 'C15 H15 Co N2 O9'
_chemical_formula_weight 426.22
_chemical_name_systematic
;
?
;
_space_group_IT_number 14
_symmetry_cell_setting monoclinic
_symmetry_space_group_name_Hall '-P 2ybc'
_symmetry_space_group_name_H-M 'P 1 21/c 1'
_atom_sites_solution_hydrogens geom
_atom_sites_solution_primary direct
_atom_sites_solution_secondary difmap
_audit_creation_method SHELXL-97
_cell_angle_alpha 90.00
_cell_angle_beta 97.006(6)
_cell_angle_gamma 90.00
_cell_formula_units_Z 4
_cell_length_a 10.9277(9)
_cell_length_b 11.1926(6)
_cell_length_c 12.7187(9)
_cell_measurement_temperature 293(2)
_cell_volume 1544.00(19)
_computing_cell_refinement 'Dirax/lsq (Duisenberg & Schreurs, 1989-2000)'
_computing_data_collection 'Collect (Nonius BV, 1997-2000)'
_computing_data_reduction 'EvalCCD (Duisenberg & Schreurs 1990-2000)'
_computing_molecular_graphics CRYSTALMAKER
_computing_publication_material 'PARST97 (Nardelli, 1997)'
_computing_structure_refinement 'SHELXL-97 (Sheldrick, 1997)'
_computing_structure_solution 'SHELXS-97 (Sheldrick, 1997)'
_diffrn_ambient_temperature 293(2)
_diffrn_detector 'CCD plate'
_diffrn_detector_area_resol_mean 9
_diffrn_measured_fraction_theta_full 0.990
_diffrn_measured_fraction_theta_max 0.990
_diffrn_measurement_device '95mm CCD camera on \k-goniostat'
_diffrn_measurement_device_type KappaCCD
_diffrn_measurement_method 'CCD rotation images, thick slices'
_diffrn_radiation_monochromator 'horizonally mounted graphite crystal'
_diffrn_radiation_probe x-ray
_diffrn_radiation_source 'fine-focus sealed tube'
_diffrn_radiation_type MoK\a
_diffrn_radiation_wavelength 0.71073
_diffrn_reflns_av_R_equivalents 0.0717
_diffrn_reflns_av_sigmaI/netI 0.1037
_diffrn_reflns_limit_h_max 13
_diffrn_reflns_limit_h_min -14
_diffrn_reflns_limit_k_max 13
_diffrn_reflns_limit_k_min -14
_diffrn_reflns_limit_l_max 16
_diffrn_reflns_limit_l_min -16
_diffrn_reflns_number 12144
_diffrn_reflns_theta_full 27.50
_diffrn_reflns_theta_max 27.50
_diffrn_reflns_theta_min 4.18
_diffrn_source 'Enraf Nonius FR590'
_exptl_absorpt_coefficient_mu 1.172
_exptl_absorpt_correction_T_max 0.889
_exptl_absorpt_correction_T_min 0.869
_exptl_absorpt_correction_type empirical
_exptl_absorpt_process_details sadabs
_exptl_crystal_colour red
_exptl_crystal_density_diffrn 1.834
_exptl_crystal_density_method 'not measured'
_exptl_crystal_description cube
_exptl_crystal_F_000 872
_exptl_crystal_size_max 0.12
_exptl_crystal_size_mid 0.10
_exptl_crystal_size_min 0.10
_refine_diff_density_max 0.421
_refine_diff_density_min -0.524
_refine_diff_density_rms 0.107
_refine_ls_extinction_method none
_refine_ls_goodness_of_fit_ref 1.104
_refine_ls_hydrogen_treatment mixed
_refine_ls_matrix_type full
_refine_ls_number_parameters 304
_refine_ls_number_reflns 3518
_refine_ls_number_restraints 0
_refine_ls_restrained_S_all 1.104
_refine_ls_R_factor_all 0.1257
_refine_ls_R_factor_gt 0.0594
_refine_ls_shift/su_max 0.001
_refine_ls_shift/su_mean 0.000
_refine_ls_structure_factor_coef Fsqd
_refine_ls_weighting_details 'calc w=1/[\s^2^(Fo^2^)+(0.0267P)^2^+0.6279P] where P=(Fo^2^+2Fc^2^)/3'
_refine_ls_weighting_scheme calc
_refine_ls_wR_factor_gt 0.0785
_refine_ls_wR_factor_ref 0.0923
_reflns_number_gt 2147
_reflns_number_total 3518
_reflns_threshold_expression >2sigma(I)
_cod_data_source_file B706035C.txt
_cod_data_source_block compound-4
_cod_original_sg_symbol_H-M 'P 21/c'
_cod_database_code 7202930

loop_
_symmetry_equiv_pos_as_xyz
'x, y, z'
'-x, y+1/2, -z+1/2'
'-x, -y, -z'
'x, -y-1/2, z-1/2'

loop_
_atom_site_label
_atom_site_type_symbol
_atom_site_fract_x
_atom_site_fract_y
_atom_site_fract_z
_atom_site_U_iso_or_equiv
_atom_site_adp_type
_atom_site_occupancy
_atom_site_symmetry_multiplicity
_atom_site_calc_flag
_atom_site_refinement_flags
_atom_site_disorder_assembly
_atom_site_disorder_group
Co1 Co 0.04717(4) 0.23112(4) 0.34445(4) 0.01741(15) Uani 1 1 d . . .
C1 C 0.3748(3) 0.0141(3) 0.4642(3) 0.0135(8) Uani 1 1 d . . .
C2 C 0.4640(3) 0.0765(3) 0.4178(3) 0.0151(8) Uani 1 1 d . . .
C3 C 0.5893(3) 0.0634(3) 0.4519(3) 0.0123(8) Uani 1 1 d . . .
C4 C 0.2411(3) 0.0310(3) 0.4181(3) 0.0154(8) Uani 1 1 d . . .
C5 C 0.6818(3) 0.1203(3) 0.3887(3) 0.0169(9) Uani 1 1 d . . .
C10 C 0.3188(3) 0.3770(4) 0.3808(4) 0.0269(10) Uani 1 1 d . . .
C11 C 0.2304(3) 0.5633(4) 0.4027(3) 0.0276(10) Uani 1 1 d . . .
C12 C 0.4293(4) 0.4288(4) 0.3705(3) 0.0262(10) Uani 1 1 d . . .
C13 C 0.3406(3) 0.6173(4) 0.3940(3) 0.0272(10) Uani 1 1 d . . .
C14 C 0.4446(3) 0.5513(3) 0.3761(3) 0.0197(9) Uani 1 1 d . . .
C15 C 0.5655(3) 0.6070(3) 0.3646(3) 0.0194(9) Uani 1 1 d . . .
C16 C 0.6690(3) 0.5373(4) 0.3533(3) 0.0242(10) Uani 1 1 d . . .
C17 C 0.5824(3) 0.7297(4) 0.3644(3) 0.0253(9) Uani 1 1 d . . .
C18 C 0.7802(3) 0.5884(4) 0.3376(3) 0.0244(10) Uani 1 1 d . . .
C19 C 0.6929(3) 0.7797(4) 0.3488(3) 0.0227(9) Uani 1 1 d . . .
N1 N 0.2198(3) 0.4430(3) 0.3954(2) 0.0230(8) Uani 1 1 d . . .
N2 N 0.7883(2) 0.7085(3) 0.3320(2) 0.0218(8) Uani 1 1 d . . .
O1 O 0.20932(19) 0.1374(2) 0.3996(2) 0.0245(7) Uani 1 1 d . . .
O2 O 0.1752(2) -0.0590(2) 0.3989(2) 0.0235(6) Uani 1 1 d . . .
O3 O 0.6694(2) 0.2278(2) 0.3640(2) 0.0324(7) Uani 1 1 d . . .
O4 O 0.7630(2) 0.0511(2) 0.3645(2) 0.0301(7) Uani 1 1 d . . .
O5 O 0.1137(2) 0.3910(2) 0.4076(2) 0.0285(7) Uani 1 1 d . . .
O6 O 0.89312(19) 0.7591(2) 0.3090(2) 0.0251(6) Uani 1 1 d . . .
O1W O -0.0283(3) 0.2142(3) 0.4909(2) 0.0330(8) Uani 1 1 d . . .
O2W O -0.0251(3) 0.0670(3) 0.2960(2) 0.0237(7) Uani 1 1 d . . .
O3W O -0.1222(3) 0.3084(3) 0.2882(3) 0.0286(8) Uani 1 1 d . . .
H2 H 0.442(3) 0.128(3) 0.359(3) 0.014(9) Uiso 1 1 d . . .
H10 H 0.307(3) 0.297(4) 0.385(3) 0.025(11) Uiso 1 1 d . . .
H11 H 0.148(3) 0.610(4) 0.419(3) 0.045(12) Uiso 1 1 d . . .
H1W2 H 0.020(4) 0.217(4) 0.552(4) 0.062(16) Uiso 1 1 d . . .
H12 H 0.495(3) 0.375(4) 0.358(3) 0.042(12) Uiso 1 1 d . . .
H1W1 H -0.072(4) 0.166(4) 0.506(4) 0.041(16) Uiso 1 1 d . . .
H13 H 0.346(3) 0.703(3) 0.399(3) 0.009(9) Uiso 1 1 d . . .
H16 H 0.657(3) 0.451(3) 0.348(3) 0.014(9) Uiso 1 1 d . . .
H17 H 0.517(3) 0.779(3) 0.373(3) 0.019(10) Uiso 1 1 d . . .
H18 H 0.866(3) 0.543(3) 0.346(3) 0.040(12) Uiso 1 1 d . . .
H19 H 0.706(3) 0.857(3) 0.347(3) 0.019(10) Uiso 1 1 d . . .
H2W2 H 0.017(3) 0.019(4) 0.327(3) 0.030(14) Uiso 1 1 d . . .
H2W1 H -0.097(4) 0.060(4) 0.305(3) 0.040(14) Uiso 1 1 d . . .
H3W1 H -0.175(4) 0.282(4) 0.306(4) 0.033(15) Uiso 1 1 d . . .
H3W2 H -0.140(4) 0.343(5) 0.224(5) 0.074(19) Uiso 1 1 d . . .

loop_
_atom_site_aniso_label
_atom_site_aniso_U_11
_atom_site_aniso_U_22
_atom_site_aniso_U_33
_atom_site_aniso_U_23
_atom_site_aniso_U_13
_atom_site_aniso_U_12
Co1 0.0115(2) 0.0188(3) 0.0217(3) 0.0041(3) 0.00106(18) -0.0006(2)
C1 0.0123(16) 0.013(2) 0.016(2) -0.0022(16) 0.0032(15) -0.0013(14)
C2 0.0188(18) 0.013(2) 0.013(2) 0.0055(17) 0.0008(16) 0.0040(15)
C3 0.0107(16) 0.013(2) 0.014(2) -0.0012(16) 0.0030(14) -0.0006(14)
C4 0.0116(17) 0.020(2) 0.015(2) 0.0004(18) 0.0029(15) -0.0003(16)
C5 0.0124(17) 0.022(2) 0.015(2) 0.0047(18) -0.0021(15) -0.0055(16)
C10 0.025(2) 0.019(3) 0.037(3) -0.002(2) 0.0072(18) -0.0035(19)
C11 0.025(2) 0.021(2) 0.037(3) 0.000(2) 0.0056(19) -0.0015(18)
C12 0.027(2) 0.021(2) 0.032(3) -0.004(2) 0.0082(19) -0.0031(19)
C13 0.025(2) 0.021(3) 0.036(3) 0.001(2) 0.0032(18) -0.0053(18)
C14 0.0218(19) 0.022(2) 0.015(2) -0.0014(18) 0.0034(16) -0.0046(17)
C15 0.0219(19) 0.019(2) 0.017(2) -0.0009(17) 0.0007(16) -0.0019(16)
C16 0.030(2) 0.017(2) 0.025(3) -0.001(2) 0.0036(18) -0.0034(18)
C17 0.0229(19) 0.022(2) 0.032(2) -0.008(2) 0.0090(17) 0.0000(19)
C18 0.026(2) 0.021(2) 0.026(3) 0.0048(19) 0.0017(18) -0.0054(18)
C19 0.025(2) 0.016(2) 0.027(2) -0.005(2) 0.0084(16) -0.0028(19)
N1 0.0215(17) 0.025(2) 0.023(2) -0.0002(16) 0.0036(14) -0.0054(15)
N2 0.0189(16) 0.025(2) 0.0217(19) -0.0046(16) 0.0042(13) -0.0068(14)
O1 0.0128(12) 0.0179(15) 0.0414(19) 0.0097(14) -0.0028(12) -0.0021(11)
O2 0.0180(12) 0.0205(15) 0.0306(17) 0.0032(13) -0.0028(12) -0.0059(11)
O3 0.0293(14) 0.0204(16) 0.051(2) 0.0147(16) 0.0192(13) 0.0002(13)
O4 0.0215(13) 0.0254(16) 0.048(2) 0.0029(15) 0.0216(13) 0.0045(12)
O5 0.0193(13) 0.0266(16) 0.0413(19) -0.0023(14) 0.0104(12) -0.0137(12)
O6 0.0192(12) 0.0299(17) 0.0276(16) -0.0051(13) 0.0088(11) -0.0113(12)
O1W 0.0277(16) 0.044(2) 0.0263(18) 0.0070(17) 0.0012(14) -0.0174(16)
O2W 0.0119(15) 0.0252(18) 0.0338(19) 0.0006(14) 0.0015(13) -0.0003(13)
O3W 0.0150(15) 0.034(2) 0.037(2) 0.0160(16) 0.0055(14) 0.0021(13)

loop_
_atom_type_symbol
_atom_type_description
_atom_type_scat_dispersion_real
_atom_type_scat_dispersion_imag
_atom_type_scat_source
C C 0.0033 0.0016 'International Tables Vol C Tables 4.2.6.8 and 6.1.1.4'
H H 0.0000 0.0000 'International Tables Vol C Tables 4.2.6.8 and 6.1.1.4'
N N 0.0061 0.0033 'International Tables Vol C Tables 4.2.6.8 and 6.1.1.4'
O O 0.0106 0.0060 'International Tables Vol C Tables 4.2.6.8 and 6.1.1.4'
Co Co 0.3494 0.9721 'International Tables Vol C Tables 4.2.6.8 and 6.1.1.4'

loop_
_geom_angle_atom_site_label_1
_geom_angle_atom_site_label_2
_geom_angle_atom_site_label_3
_geom_angle
_geom_angle_site_symmetry_1
_geom_angle_site_symmetry_3
_geom_angle_publ_flag
O5 Co1 O2W 174.15(12) . . ?
O5 Co1 O3W 91.72(11) . . ?
O2W Co1 O3W 88.59(12) . . ?
O5 Co1 O1 93.45(10) . . ?
O2W Co1 O1 86.09(11) . . ?
O3W Co1 O1 174.54(11) . . ?
O5 Co1 O1W 83.81(12) . . ?
O2W Co1 O1W 90.39(13) . . ?
O3W Co1 O1W 85.15(14) . . ?
O1 Co1 O1W 93.68(11) . . ?
O5 Co1 O6 95.48(10) . 2_645 ?
O2W Co1 O6 90.37(11) . 2_645 ?
O3W Co1 O6 89.03(12) . 2_645 ?
O1 Co1 O6 92.20(10) . 2_645 ?
O1W Co1 O6 174.11(10) . 2_645 ?
C2 C1 C3 119.5(3) . 3_656 ?
C2 C1 C4 117.8(3) . . ?
C3 C1 C4 122.7(3) 3_656 . ?
C1 C2 C3 122.0(3) . . ?
C2 C3 C1 118.6(3) . 3_656 ?
C2 C3 C5 119.2(3) . . ?
C1 C3 C5 121.8(3) 3_656 . ?
O2 C4 O1 126.2(3) . . ?
O2 C4 C1 118.8(3) . . ?
O1 C4 C1 114.9(3) . . ?
O4 C5 O3 126.7(3) . . ?
O4 C5 C3 114.4(3) . . ?
O3 C5 C3 118.9(3) . . ?
N1 C10 C12 121.3(4) . . ?
N1 C11 C13 120.3(4) . . ?
C10 C12 C14 121.4(4) . . ?
C11 C13 C14 121.5(4) . . ?
C12 C14 C13 116.0(3) . . ?
C12 C14 C15 121.0(3) . . ?
C13 C14 C15 123.0(3) . . ?
C17 C15 C16 116.4(3) . . ?
C17 C15 C14 122.5(3) . . ?
C16 C15 C14 121.2(3) . . ?
C18 C16 C15 121.5(4) . . ?
C19 C17 C15 121.7(4) . . ?
N2 C18 C16 119.0(4) . . ?
N2 C19 C17 119.6(4) . . ?
O5 N1 C10 120.4(3) . . ?
O5 N1 C11 119.9(3) . . ?
C10 N1 C11 119.6(3) . . ?
O6 N2 C18 119.7(3) . . ?
O6 N2 C19 118.8(3) . . ?
C18 N2 C19 121.6(3) . . ?
C4 O1 Co1 137.6(2) . . ?
N1 O5 Co1 127.6(2) . . ?
N2 O6 Co1 119.80(19) . 2_655 ?

loop_
_geom_bond_atom_site_label_1
_geom_bond_atom_site_label_2
_geom_bond_distance
_geom_bond_site_symmetry_2
_geom_bond_publ_flag
Co1 O5 2.058(3) . ?
Co1 O2W 2.064(3) . ?
Co1 O3W 2.088(3) . ?
Co1 O1 2.104(2) . ?
Co1 O1W 2.135(3) . ?
Co1 O6 2.155(3) 2_645 ?
C1 C2 1.387(5) . ?
C1 C3 1.394(5) 3_656 ?
C1 C4 1.518(4) . ?
C2 C3 1.392(4) . ?
C3 C1 1.394(5) 3_656 ?
C3 C5 1.508(5) . ?
C4 O2 1.245(4) . ?
C4 O1 1.255(4) . ?
C5 O4 1.244(4) . ?
C5 O3 1.247(4) . ?
C10 N1 1.342(5) . ?
C10 C12 1.360(5) . ?
C11 N1 1.353(5) . ?
C11 C13 1.365(5) . ?
C12 C14 1.381(5) . ?
C13 C14 1.397(5) . ?
C14 C15 1.485(5) . ?
C15 C17 1.386(5) . ?
C15 C16 1.396(5) . ?
C16 C18 1.380(5) . ?
C17 C19 1.367(5) . ?
C18 N2 1.349(5) . ?
C19 N2 1.350(5) . ?
N1 O5 1.323(3) . ?
N2 O6 1.342(3) . ?
O6 Co1 2.155(3) 2_655 ?
